data_4117611
loop_
_publ_author_name
'Tayseer Mahdi'
'Zachariah M. Heiden'
'Stefan Grimme'
'Douglas W. Stephan'

_publ_section_title
;
 Metal-Free Aromatic Hydrogenation: Aniline to Cyclohexyl-amine
 Derivatives
;
_journal_name_full 'Journal of the American Chemical Society'
_journal_page_first 4088
_journal_page_last 4091
_journal_paper_doi 10.1021/ja300228a
_journal_volume 134
_journal_year 2012
_chemical_formula_sum 'C30 H25 B F15 N'
_chemical_formula_weight 695.32
_chemical_name_systematic
; 
 ? 
;
_space_group_IT_number 14
_symmetry_cell_setting monoclinic
_symmetry_space_group_name_Hall '-P 2yn'
_symmetry_space_group_name_H-M 'P 1 21/n 1'
_atom_sites_solution_hydrogens geom
_atom_sites_solution_primary direct
_atom_sites_solution_secondary difmap
_audit_creation_method SHELXL-97
_cell_angle_alpha 90.00
_cell_angle_beta 90.269(2)
_cell_angle_gamma 90.00
_cell_formula_units_Z 4
_cell_length_a 12.6342(6)
_cell_length_b 18.1939(8)
_cell_length_c 12.8612(6)
_cell_measurement_reflns_used 9983
_cell_measurement_temperature 223(2)
_cell_measurement_theta_max 25.51
_cell_measurement_theta_min 2.25
_cell_volume 2956.3(2)
_computing_cell_refinement 'Bruker SMART'
_computing_data_collection 'Bruker SMART'
_computing_data_reduction 'Bruker SAINT'
_computing_molecular_graphics 'Bruker SHELXTL'
_computing_publication_material 'Bruker SHELXTL'
_computing_structure_refinement 'SHELXL-97 (Sheldrick, 1997)'
_computing_structure_solution 'SHELXS-97 (Sheldrick, 1990)'
_diffrn_ambient_temperature 223(2)
_diffrn_measured_fraction_theta_full 1.000
_diffrn_measured_fraction_theta_max 1.000
_diffrn_measurement_device_type 'CCD area detector'
_diffrn_measurement_method 'phi and omega scans'
_diffrn_radiation_monochromator graphite
_diffrn_radiation_source 'fine-focus sealed tube'
_diffrn_radiation_type MoK\a
_diffrn_radiation_wavelength 0.71073
_diffrn_reflns_av_R_equivalents 0.0369
_diffrn_reflns_av_sigmaI/netI 0.0190
_diffrn_reflns_limit_h_max 15
_diffrn_reflns_limit_h_min -15
_diffrn_reflns_limit_k_max 21
_diffrn_reflns_limit_k_min -21
_diffrn_reflns_limit_l_max 15
_diffrn_reflns_limit_l_min -15
_diffrn_reflns_number 50674
_diffrn_reflns_theta_full 25.00
_diffrn_reflns_theta_max 25.00
_diffrn_reflns_theta_min 1.94
_exptl_absorpt_coefficient_mu 0.157
_exptl_absorpt_correction_T_max 0.7461
_exptl_absorpt_correction_T_min 0.6578
_exptl_absorpt_correction_type multi-scan
_exptl_absorpt_process_details SADABS
_exptl_crystal_colour colourless
_exptl_crystal_density_diffrn 1.562
_exptl_crystal_description block
_exptl_crystal_F_000 1408
_exptl_crystal_size_max 0.22
_exptl_crystal_size_mid 0.21
_exptl_crystal_size_min 0.18
_refine_diff_density_max 0.444
_refine_diff_density_min -0.244
_refine_diff_density_rms 0.034
_refine_ls_extinction_method none
_refine_ls_goodness_of_fit_ref 1.024
_refine_ls_hydrogen_treatment constr
_refine_ls_matrix_type full
_refine_ls_number_parameters 424
_refine_ls_number_reflns 5207
_refine_ls_number_restraints 0
_refine_ls_restrained_S_all 1.024
_refine_ls_R_factor_all 0.0486
_refine_ls_R_factor_gt 0.0352
_refine_ls_shift/su_max 0.000
_refine_ls_shift/su_mean 0.000
_refine_ls_structure_factor_coef Fsqd
_refine_ls_weighting_details 'calc w=1/[\s^2^(Fo^2^)+(0.0442P)^2^+0.9807P] where P=(Fo^2^+2Fc^2^)/3'
_refine_ls_weighting_scheme calc
_refine_ls_wR_factor_gt 0.0866
_refine_ls_wR_factor_ref 0.0947
_reflns_number_gt 4100
_reflns_number_total 5207
_reflns_threshold_expression >2sigma(I)
_cod_data_source_file ja300228a_si_002_2.cif
_cod_data_source_block t1
_cod_database_code 4117611

loop_
_symmetry_equiv_pos_as_xyz
'x, y, z'
'-x+1/2, y+1/2, -z+1/2'
'-x, -y, -z'
'x-1/2, -y-1/2, z-1/2'

loop_
_atom_site_label
_atom_site_type_symbol
_atom_site_fract_x
_atom_site_fract_y
_atom_site_fract_z
_atom_site_U_iso_or_equiv
_atom_site_adp_type
_atom_site_occupancy
_atom_site_symmetry_multiplicity
_atom_site_calc_flag
_atom_site_refinement_flags
F1 F 0.58624(8) 0.29022(6) 0.53012(9) 0.0536(3) Uani 1 1 d .
F2 F 0.60461(10) 0.41584(8) 0.63066(11) 0.0772(4) Uani 1 1 d .
F3 F 0.43922(12) 0.51217(7) 0.64080(11) 0.0854(4) Uani 1 1 d .
F4 F 0.25231(11) 0.47627(7) 0.54611(12) 0.0853(4) Uani 1 1 d .
F5 F 0.23133(8) 0.34906(7) 0.44688(10) 0.0637(3) Uani 1 1 d .
F6 F 0.40537(8) 0.18202(6) 0.62655(8) 0.0473(3) Uani 1 1 d .
F7 F 0.26420(9) 0.10122(6) 0.73013(8) 0.0573(3) Uani 1 1 d .
F8 F 0.07995(9) 0.06033(7) 0.63644(10) 0.0660(3) Uani 1 1 d .
F9 F 0.03721(8) 0.10613(7) 0.43914(10) 0.0605(3) Uani 1 1 d .
F10 F 0.17864(8) 0.18405(6) 0.33323(8) 0.0511(3) Uani 1 1 d .
F11 F 0.55528(9) 0.29843(6) 0.29191(10) 0.0635(3) Uani 1 1 d .
F12 F 0.73285(10) 0.23195(7) 0.22858(11) 0.0813(4) Uani 1 1 d .
F13 F 0.77206(9) 0.09015(7) 0.27964(10) 0.0726(4) Uani 1 1 d .
F14 F 0.62819(9) 0.01473(6) 0.39356(10) 0.0637(3) Uani 1 1 d .
F15 F 0.45337(8) 0.07805(5) 0.45867(9) 0.0495(3) Uani 1 1 d .
N1 N 0.77681(10) 0.24671(7) 0.64162(11) 0.0356(3) Uani 1 1 d .
H1A H 0.7879 0.2536 0.7109 0.043 Uiso 1 1 calc R
H1D H 0.7191 0.2739 0.6238 0.043 Uiso 1 1 calc R
C1 C 0.40773(12) 0.31287(9) 0.48119(13) 0.0349(4) Uani 1 1 d .
C2 C 0.49910(13) 0.33472(10) 0.53115(14) 0.0397(4) Uani 1 1 d .
C3 C 0.51146(15) 0.39976(11) 0.58479(15) 0.0495(5) Uani 1 1 d .
C4 C 0.42862(18) 0.44826(11) 0.58971(16) 0.0552(5) Uani 1 1 d .
C5 C 0.33524(16) 0.43003(11) 0.54211(16) 0.0533(5) Uani 1 1 d .
C6 C 0.32693(14) 0.36399(10) 0.49077(15) 0.0441(4) Uani 1 1 d .
C7 C 0.29998(12) 0.18714(9) 0.47555(13) 0.0337(4) Uani 1 1 d .
C8 C 0.31441(12) 0.16389(9) 0.57691(13) 0.0359(4) Uani 1 1 d .
C9 C 0.24327(14) 0.12200(10) 0.63194(14) 0.0407(4) Uani 1 1 d .
C10 C 0.15001(14) 0.10212(9) 0.58549(15) 0.0441(4) Uani 1 1 d .
C11 C 0.12932(13) 0.12464(10) 0.48566(15) 0.0425(4) Uani 1 1 d .
C12 C 0.20404(13) 0.16561(9) 0.43308(13) 0.0377(4) Uani 1 1 d .
C13 C 0.49486(12) 0.19296(9) 0.38103(12) 0.0332(4) Uani 1 1 d .
C14 C 0.57041(14) 0.22733(9) 0.31998(14) 0.0413(4) Uani 1 1 d .
C15 C 0.66199(14) 0.19458(11) 0.28558(15) 0.0483(5) Uani 1 1 d .
C16 C 0.68256(14) 0.12279(10) 0.31057(14) 0.0453(4) Uani 1 1 d .
C17 C 0.60982(14) 0.08514(9) 0.36866(14) 0.0398(4) Uani 1 1 d .
C18 C 0.51930(13) 0.12041(9) 0.40215(12) 0.0347(4) Uani 1 1 d .
C19 C 0.74855(13) 0.16675(9) 0.62564(14) 0.0383(4) Uani 1 1 d .
H22A H 0.7302 0.1590 0.5515 0.046 Uiso 1 1 calc R
C20 C 0.65200(14) 0.15007(10) 0.69145(15) 0.0446(4) Uani 1 1 d .
H20A H 0.5927 0.1810 0.6688 0.054 Uiso 1 1 calc R
H20B H 0.6674 0.1615 0.7644 0.054 Uiso 1 1 calc R
C21 C 0.62156(16) 0.06928(11) 0.68132(17) 0.0565(5) Uani 1 1 d .
H5A H 0.5615 0.0588 0.7269 0.068 Uiso 1 1 calc R
H5B H 0.5995 0.0592 0.6096 0.068 Uiso 1 1 calc R
C22 C 0.71343(18) 0.01968(11) 0.71011(19) 0.0641(6) Uani 1 1 d .
H2A H 0.6930 -0.0317 0.6995 0.077 Uiso 1 1 calc R
H2B H 0.7310 0.0263 0.7838 0.077 Uiso 1 1 calc R
C23 C 0.80961(18) 0.03705(11) 0.6446(2) 0.0657(6) Uani 1 1 d .
H4A H 0.7942 0.0254 0.5717 0.079 Uiso 1 1 calc R
H4B H 0.8690 0.0062 0.6672 0.079 Uiso 1 1 calc R
C24 C 0.84124(14) 0.11792(10) 0.65353(17) 0.0511(5) Uani 1 1 d .
H7A H 0.8645 0.1285 0.7248 0.061 Uiso 1 1 calc R
H7B H 0.9004 0.1281 0.6067 0.061 Uiso 1 1 calc R
C25 C 0.87083(13) 0.27875(9) 0.58509(13) 0.0368(4) Uani 1 1 d .
H13A H 0.9352 0.2520 0.6077 0.044 Uiso 1 1 calc R
C26 C 0.88204(16) 0.35850(10) 0.61727(15) 0.0487(5) Uani 1 1 d .
H8A H 0.8917 0.3615 0.6928 0.058 Uiso 1 1 calc R
H8B H 0.8173 0.3853 0.5990 0.058 Uiso 1 1 calc R
C27 C 0.97668(18) 0.39377(11) 0.56306(18) 0.0613(6) Uani 1 1 d .
H1B H 0.9807 0.4459 0.5820 0.074 Uiso 1 1 calc R
H1C H 1.0420 0.3699 0.5867 0.074 Uiso 1 1 calc R
C28 C 0.96748(17) 0.38684(12) 0.44673(17) 0.0600(6) Uani 1 1 d .
H11A H 1.0312 0.4071 0.4143 0.072 Uiso 1 1 calc R
H11B H 0.9065 0.4154 0.4222 0.072 Uiso 1 1 calc R
C29 C 0.95414(16) 0.30709(12) 0.41419(17) 0.0587(5) Uani 1 1 d .
H6A H 1.0189 0.2799 0.4312 0.070 Uiso 1 1 calc R
H6B H 0.9437 0.3047 0.3387 0.070 Uiso 1 1 calc R
C30 C 0.85994(15) 0.27079(11) 0.46834(14) 0.0474(5) Uani 1 1 d .
H18A H 0.7940 0.2940 0.4450 0.057 Uiso 1 1 calc R
H18B H 0.8570 0.2186 0.4499 0.057 Uiso 1 1 calc R
B1 B 0.38726(14) 0.23721(10) 0.41487(15) 0.0339(4) Uani 1 1 d .
H99A H 0.3529 0.2527 0.3491 0.041 Uiso 1 1 calc R

loop_
_atom_site_aniso_label
_atom_site_aniso_U_11
_atom_site_aniso_U_22
_atom_site_aniso_U_33
_atom_site_aniso_U_23
_atom_site_aniso_U_13
_atom_site_aniso_U_12
F1 0.0371(6) 0.0580(7) 0.0656(7) -0.0080(6) -0.0126(5) 0.0087(5)
F2 0.0644(8) 0.0858(9) 0.0812(9) -0.0281(7) -0.0115(7) -0.0204(7)
F3 0.1165(12) 0.0556(8) 0.0843(10) -0.0302(7) 0.0189(8) -0.0064(7)
F4 0.0867(10) 0.0683(9) 0.1010(11) -0.0148(8) 0.0088(8) 0.0418(7)
F5 0.0410(6) 0.0745(8) 0.0754(8) -0.0097(6) -0.0119(5) 0.0199(6)
F6 0.0407(6) 0.0615(7) 0.0397(6) 0.0052(5) -0.0052(4) -0.0015(5)
F7 0.0635(7) 0.0634(7) 0.0451(7) 0.0165(5) 0.0111(5) 0.0078(6)
F8 0.0510(7) 0.0627(7) 0.0846(9) 0.0197(6) 0.0215(6) -0.0072(5)
F9 0.0347(6) 0.0672(8) 0.0797(8) -0.0021(6) -0.0016(5) -0.0098(5)
F10 0.0416(6) 0.0673(7) 0.0445(6) 0.0052(5) -0.0086(5) -0.0062(5)
F11 0.0669(7) 0.0438(6) 0.0801(8) 0.0266(6) 0.0275(6) 0.0081(5)
F12 0.0754(8) 0.0680(8) 0.1010(10) 0.0318(7) 0.0542(8) 0.0049(6)
F13 0.0624(8) 0.0686(8) 0.0872(9) 0.0084(7) 0.0404(7) 0.0191(6)
F14 0.0729(8) 0.0371(6) 0.0815(9) 0.0111(6) 0.0320(6) 0.0157(5)
F15 0.0489(6) 0.0343(5) 0.0656(7) 0.0085(5) 0.0228(5) -0.0011(4)
N1 0.0346(7) 0.0388(8) 0.0334(8) -0.0023(6) 0.0000(6) 0.0031(6)
C1 0.0350(9) 0.0350(9) 0.0346(9) 0.0065(7) 0.0020(7) 0.0022(7)
C2 0.0372(9) 0.0405(10) 0.0413(10) 0.0032(8) 0.0003(8) 0.0022(8)
C3 0.0513(11) 0.0524(12) 0.0447(11) -0.0053(9) 0.0011(9) -0.0109(9)
C4 0.0749(14) 0.0388(11) 0.0521(12) -0.0098(9) 0.0141(10) -0.0039(10)
C5 0.0605(13) 0.0454(11) 0.0541(12) -0.0004(9) 0.0099(10) 0.0174(10)
C6 0.0392(10) 0.0469(11) 0.0463(11) 0.0023(9) -0.0002(8) 0.0072(8)
C7 0.0315(8) 0.0328(9) 0.0371(9) -0.0011(7) 0.0031(7) 0.0041(7)
C8 0.0318(8) 0.0362(9) 0.0398(10) -0.0015(8) 0.0026(7) 0.0051(7)
C9 0.0443(10) 0.0380(10) 0.0398(10) 0.0043(8) 0.0095(8) 0.0105(8)
C10 0.0381(10) 0.0362(10) 0.0582(12) 0.0053(9) 0.0175(8) 0.0030(7)
C11 0.0285(9) 0.0395(10) 0.0596(12) -0.0058(9) 0.0032(8) 0.0010(7)
C12 0.0351(9) 0.0389(10) 0.0391(10) -0.0007(8) 0.0004(7) 0.0035(7)
C13 0.0354(8) 0.0344(9) 0.0298(9) 0.0006(7) 0.0001(7) -0.0020(7)
C14 0.0477(10) 0.0345(10) 0.0417(10) 0.0090(8) 0.0064(8) 0.0015(8)
C15 0.0469(10) 0.0506(12) 0.0476(11) 0.0100(9) 0.0193(9) -0.0024(9)
C16 0.0430(10) 0.0477(11) 0.0454(11) -0.0011(9) 0.0154(8) 0.0076(8)
C17 0.0485(10) 0.0311(9) 0.0400(10) 0.0010(7) 0.0079(8) 0.0044(8)
C18 0.0373(9) 0.0351(9) 0.0318(9) 0.0003(7) 0.0062(7) -0.0049(7)
C19 0.0393(9) 0.0380(10) 0.0376(10) -0.0053(8) -0.0009(7) -0.0041(7)
C20 0.0381(9) 0.0504(11) 0.0454(11) 0.0035(9) 0.0010(8) -0.0021(8)
C21 0.0563(12) 0.0606(13) 0.0527(12) 0.0040(10) -0.0006(9) -0.0200(10)
C22 0.0825(16) 0.0401(12) 0.0697(15) 0.0039(10) -0.0083(12) -0.0121(11)
C23 0.0688(14) 0.0377(11) 0.0908(17) -0.0079(11) 0.0019(12) 0.0028(10)
C24 0.0423(10) 0.0396(11) 0.0713(14) -0.0048(9) 0.0037(9) 0.0031(8)
C25 0.0321(8) 0.0389(10) 0.0395(10) 0.0015(8) -0.0005(7) -0.0001(7)
C26 0.0583(11) 0.0399(11) 0.0478(11) -0.0020(9) 0.0011(9) -0.0024(9)
C27 0.0647(13) 0.0425(12) 0.0768(16) 0.0069(10) 0.0003(11) -0.0128(10)
C28 0.0534(12) 0.0566(13) 0.0702(15) 0.0215(11) 0.0122(10) 0.0006(10)
C29 0.0542(12) 0.0687(14) 0.0534(13) 0.0077(10) 0.0163(10) 0.0001(10)
C30 0.0478(10) 0.0549(12) 0.0396(10) -0.0030(9) 0.0048(8) -0.0030(9)
B1 0.0327(9) 0.0383(10) 0.0308(10) 0.0051(8) -0.0041(7) 0.0018(8)

loop_
_atom_type_symbol
_atom_type_description
_atom_type_scat_dispersion_real
_atom_type_scat_dispersion_imag
_atom_type_scat_source
C C 0.0033 0.0016 'International Tables Vol C Tables 4.2.6.8 and 6.1.1.4'
H H 0.0000 0.0000 'International Tables Vol C Tables 4.2.6.8 and 6.1.1.4'
B B 0.0013 0.0007 'International Tables Vol C Tables 4.2.6.8 and 6.1.1.4'
N N 0.0061 0.0033 'International Tables Vol C Tables 4.2.6.8 and 6.1.1.4'
F F 0.0171 0.0103 'International Tables Vol C Tables 4.2.6.8 and 6.1.1.4'

loop_
_geom_angle_atom_site_label_1
_geom_angle_atom_site_label_2
_geom_angle_atom_site_label_3
_geom_angle
C19 N1 C25 119.42(13)
C2 C1 C6 112.37(16)
C2 C1 B1 127.95(15)
C6 C1 B1 119.67(15)
F1 C2 C1 119.86(15)
F1 C2 C3 115.09(15)
C1 C2 C3 125.04(17)
F2 C3 C4 120.41(18)
F2 C3 C2 120.18(18)
C4 C3 C2 119.41(18)
F3 C4 C5 120.89(19)
F3 C4 C3 120.4(2)
C5 C4 C3 118.72(18)
F4 C5 C4 120.12(18)
F4 C5 C6 120.49(19)
C4 C5 C6 119.39(17)
F5 C6 C5 116.12(16)
F5 C6 C1 118.84(16)
C5 C6 C1 125.05(18)
C8 C7 C12 113.41(15)
C8 C7 B1 122.38(14)
C12 C7 B1 124.18(15)
F6 C8 C9 116.59(15)
F6 C8 C7 118.59(14)
C9 C8 C7 124.80(16)
F7 C9 C10 120.11(16)
F7 C9 C8 120.86(16)
C10 C9 C8 119.03(17)
F8 C10 C9 120.42(17)
F8 C10 C11 120.24(17)
C9 C10 C11 119.34(16)
F9 C11 C10 120.06(16)
F9 C11 C12 120.49(17)
C10 C11 C12 119.44(16)
F10 C12 C11 115.79(15)
F10 C12 C7 120.26(15)
C11 C12 C7 123.95(17)
C18 C13 C14 112.83(14)
C18 C13 B1 126.94(14)
C14 C13 B1 120.14(14)
F11 C14 C15 116.43(15)
F11 C14 C13 118.94(15)
C15 C14 C13 124.63(16)
F12 C15 C16 118.96(16)
F12 C15 C14 121.28(16)
C16 C15 C14 119.76(15)
F13 C16 C15 120.84(16)
F13 C16 C17 120.64(16)
C15 C16 C17 118.52(16)
F14 C17 C16 119.47(15)
F14 C17 C18 120.79(15)
C16 C17 C18 119.73(16)
F15 C18 C17 114.61(14)
F15 C18 C13 120.89(14)
C17 C18 C13 124.50(15)
N1 C19 C24 110.55(14)
N1 C19 C20 107.84(14)
C24 C19 C20 111.94(15)
C19 C20 C21 110.36(16)
C22 C21 C20 111.15(16)
C21 C22 C23 110.82(18)
C22 C23 C24 111.67(18)
C19 C24 C23 110.24(16)
N1 C25 C30 111.83(13)
N1 C25 C26 108.08(13)
C30 C25 C26 111.74(15)
C25 C26 C27 110.47(16)
C28 C27 C26 111.18(18)
C27 C28 C29 111.20(17)
C28 C29 C30 111.84(16)
C25 C30 C29 110.03(16)
C7 B1 C1 108.98(13)
C7 B1 C13 114.56(13)
C1 B1 C13 114.91(13)

loop_
_geom_bond_atom_site_label_1
_geom_bond_atom_site_label_2
_geom_bond_distance
F1 C2 1.3667(19)
F2 C3 1.346(2)
F3 C4 1.342(2)
F4 C5 1.345(2)
F5 C6 1.358(2)
F6 C8 1.3529(19)
F7 C9 1.343(2)
F8 C10 1.3403(19)
F9 C11 1.349(2)
F10 C12 1.364(2)
F11 C14 1.356(2)
F12 C15 1.344(2)
F13 C16 1.339(2)
F14 C17 1.3405(19)
F15 C18 1.3497(18)
N1 C19 1.512(2)
N1 C25 1.512(2)
C1 C2 1.377(2)
C1 C6 1.387(2)
C1 B1 1.639(3)
C2 C3 1.378(3)
C3 C4 1.371(3)
C4 C5 1.367(3)
C5 C6 1.375(3)
C7 C8 1.382(2)
C7 C12 1.384(2)
C7 B1 1.632(2)
C8 C9 1.377(2)
C9 C10 1.367(3)
C10 C11 1.372(3)
C11 C12 1.382(2)
C13 C18 1.382(2)
C13 C14 1.388(2)
C13 B1 1.640(2)
C14 C15 1.376(2)
C15 C16 1.370(3)
C16 C17 1.371(2)
C17 C18 1.382(2)
C19 C24 1.512(2)
C19 C20 1.519(2)
C20 C21 1.525(3)
C21 C22 1.515(3)
C22 C23 1.515(3)
C23 C24 1.529(3)
C25 C30 1.514(2)
C25 C26 1.515(2)
C26 C27 1.528(3)
C27 C28 1.505(3)
C28 C29 1.519(3)
C29 C30 1.532(3)
